data_1554313
loop_
_publ_author_name
'Toonchue, Saowanee'
'Sumunnee, Ladawan'
'Phomphrai, Khamphee'
'Yotphan, Sirilata'

_publ_section_title
;
 Metal-free direct oxidative C--C bond coupling of pyrazolones and
 quinoxalinones
;
_journal_issue 12
_journal_name_full 'Organic Chemistry Frontiers'
_journal_page_first 1928
_journal_paper_doi 10.1039/C8QO00328A
_journal_volume 5
_journal_year 2018
_chemical_formula_sum 'C20 H18 N4 O2'
_chemical_formula_weight 346.38
_chemical_name_common Q3
_space_group_crystal_system triclinic
_space_group_IT_number 2
_space_group_name_Hall '-P 1'
_space_group_name_H-M_alt 'P -1'
_atom_sites_solution_hydrogens geom
_audit_update_record
;
2018-03-27 deposited with the CCDC.
2018-05-02 downloaded from the CCDC.
;
_cell_angle_alpha 97.55(9)
_cell_angle_beta 104.24(19)
_cell_angle_gamma 108.51(13)
_cell_formula_units_Z 2
_cell_length_a 8.46(2)
_cell_length_b 9.59(2)
_cell_length_c 11.80(3)
_cell_measurement_reflns_used 3340
_cell_measurement_temperature 293.(2)
_cell_measurement_theta_max 25.0136
_cell_measurement_theta_min 2.2994
_cell_volume 857(4)
_computing_cell_refinement 'SAINT V8.37A (Bruker AXS Inc., 2015)'
_computing_data_reduction 'SAINT V8.37A (Bruker AXS Inc., 2015)'
_computing_molecular_graphics 'shelXle (C.B. Huebschle, rev 807)'
_computing_structure_refinement 'SHELXL-2014/7 (Sheldrick, 2014)'
_diffrn_ambient_temperature 293.(2)
_diffrn_detector_area_resol_mean 10.4167
_diffrn_measured_fraction_theta_full 0.979
_diffrn_measured_fraction_theta_max 0.979
_diffrn_measurement_device_type 'Bruker D8 venture'
_diffrn_radiation_wavelength 0.71073
_diffrn_reflns_av_R_equivalents 0.0585
_diffrn_reflns_av_unetI/netI 0.0572
_diffrn_reflns_limit_h_max 10
_diffrn_reflns_limit_h_min -10
_diffrn_reflns_limit_k_max 11
_diffrn_reflns_limit_k_min -11
_diffrn_reflns_limit_l_max 14
_diffrn_reflns_limit_l_min -14
_diffrn_reflns_number 10758
_diffrn_reflns_theta_full 25.20
_diffrn_reflns_theta_max 25.20
_diffrn_reflns_theta_min 2.30
_exptl_absorpt_coefficient_mu 0.090
_exptl_absorpt_correction_T_max 1.00
_exptl_absorpt_correction_T_min 0.87
_exptl_absorpt_correction_type multi-scan
_exptl_absorpt_process_details
;
SADABS-2016/2 - Bruker AXS area detector scaling and absorption correction
;
_exptl_crystal_colour 'translucent light yellow'
_exptl_crystal_density_diffrn 1.343
_exptl_crystal_density_method 'not measured'
_exptl_crystal_description needle
_exptl_crystal_F_000 364
_exptl_crystal_size_max 0.412
_exptl_crystal_size_mid 0.147
_exptl_crystal_size_min 0.040
_refine_diff_density_max 0.214
_refine_diff_density_min -0.249
_refine_ls_extinction_method none
_refine_ls_goodness_of_fit_ref 1.049
_refine_ls_hydrogen_treatment mixed
_refine_ls_matrix_type full
_refine_ls_number_parameters 239
_refine_ls_number_reflns 3023
_refine_ls_number_restraints 0
_refine_ls_restrained_S_all 1.049
_refine_ls_R_factor_all 0.0784
_refine_ls_R_factor_gt 0.0461
_refine_ls_shift/su_max 0.000
_refine_ls_shift/su_mean 0.000
_refine_ls_structure_factor_coef Fsqd
_refine_ls_weighting_details 'w=1/[\s^2^(Fo^2^)+(0.0471P)^2^+0.2758P] where P=(Fo^2^+2Fc^2^)/3'
_refine_ls_weighting_scheme calc
_refine_ls_wR_factor_gt 0.1022
_refine_ls_wR_factor_ref 0.1147
_reflns_number_gt 2113
_reflns_number_total 3023
_reflns_threshold_expression 'I > 2\s(I)'
_cod_data_source_file c8qo00328a2.cif
_cod_data_source_block KPPC_OT20180315_Q3
_cod_depositor_comments
;
The following automatic conversions were performed:

data item '_exptl_absorpt_correction_type' value 'Multi-Scan' was
changed to 'multi-scan' in accordance with the
/home/saulius/struct/COD-crude-data/automatic-downloads/DataCite-retrospective/RSC/depositions/lib/dictionaries/cif_core.dic
dictionary named 'cif_core.dic' version 2.4.2 last updated on
2011-04-26.

Automatic conversion script
Id: cif_fix_values 6909 2019-04-08 15:41:33Z antanas 
;
_cod_original_cell_volume 857.(4)
_cod_database_code 1554313

loop_
_space_group_symop_operation_xyz
'x, y, z'
'-x, -y, -z'

loop_
_atom_site_type_symbol
_atom_site_label
_atom_site_fract_x
_atom_site_fract_y
_atom_site_fract_z
_atom_site_U_iso_or_equiv
_atom_site_adp_type
_atom_site_calc_flag
_atom_site_refinement_flags_adp
_atom_site_refinement_flags_posn
_atom_site_occupancy
O O1 0.0774(2) 0.81325(17) 0.36564(14) 0.0285(4) Uani d . . 1
H H1 0.0895(11) 0.763(3) 0.423(2) 0.043 Uiso calc U R 1
C C1 0.2249(3) 0.8592(2) 0.33779(18) 0.0226(5) Uani d . . 1
N N1 0.2309(2) 0.93496(19) 0.25105(15) 0.0244(4) Uani d . . 1
C C10 0.8619(3) 0.7373(2) 0.61287(19) 0.0241(5) Uani d . . 1
H H10 0.9323 0.7995 0.5763 0.029 Uiso calc U R 1
O O2 0.18267(19) 0.67919(16) 0.51949(13) 0.0247(4) Uani d . . 1
C C2 0.3878(3) 0.8464(2) 0.38224(18) 0.0197(5) Uani d . . 1
N N2 0.3923(2) 0.97588(19) 0.23393(16) 0.0254(4) Uani d . . 1
N N3 0.6175(2) 0.78951(18) 0.50187(15) 0.0213(4) Uani d . . 1
C C3 0.4867(3) 0.9237(2) 0.31270(18) 0.0211(5) Uani d . . 1
C C18 0.3216(3) 0.6479(2) 1.0286(2) 0.0327(6) Uani d . . 1
H H18 0.3229 0.6772 1.1073 0.039 Uiso calc U R 1
C C19 0.2466(3) 0.4969(3) 0.9697(2) 0.0344(6) Uani d . . 1
H H19 0.1993 0.4245 1.0096 0.041 Uiso calc U R 1
C C20 0.2418(3) 0.4532(2) 0.85275(19) 0.0275(5) Uani d . . 1
H H20 0.1917 0.3515 0.8141 0.033 Uiso calc U R 1
N N4 0.4054(2) 0.61072(18) 0.61257(14) 0.0190(4) Uani d . . 1
C C4 0.6699(3) 0.9486(2) 0.3147(2) 0.0293(6) Uani d . . 1
H H4A 0.6805 0.8531 0.2912 0.044 Uiso calc U R 1
H H4B 0.7474 0.9984 0.3944 0.044 Uiso calc U R 1
H H4C 0.7001 1.0104 0.2598 0.044 Uiso calc U R 1
C C13 0.6546(3) 0.5518(2) 0.72276(19) 0.0245(5) Uani d . . 1
H H13 0.5854 0.4893 0.7598 0.029 Uiso calc U R 1
C C12 0.8292(3) 0.5723(2) 0.74710(19) 0.0270(5) Uani d . . 1
H H12 0.8776 0.5232 0.8009 0.032 Uiso calc U R 1
C C11 0.9331(3) 0.6647(2) 0.69265(19) 0.0265(5) Uani d . . 1
H H11 1.0509 0.6779 0.7098 0.032 Uiso calc U R 1
C C5 0.0898(3) 0.9638(3) 0.1715(2) 0.0329(6) Uani d . . 1
H H5A 0.0485 0.8944 0.0948 0.049 Uiso calc U R 1
H H5B 0.1321 1.0654 0.1613 0.049 Uiso calc U R 1
H H5C -0.0043 0.9507 0.2057 0.049 Uiso calc U R 1
C C15 0.3110(3) 0.5597(2) 0.79219(18) 0.0191(5) Uani d . . 1
C C14 0.2878(3) 0.5061(2) 0.66162(18) 0.0204(5) Uani d . . 1
H H14A 0.3055 0.4107 0.6507 0.024 Uiso calc U R 1
H H14B 0.168 0.4873 0.6159 0.024 Uiso calc U R 1
C C6 0.4537(3) 0.7758(2) 0.47613(17) 0.0182(5) Uani d . . 1
C C9 0.6853(3) 0.7189(2) 0.58604(18) 0.0203(5) Uani d . . 1
C C7 0.3373(3) 0.6875(2) 0.53660(18) 0.0194(5) Uani d . . 1
C C8 0.5817(3) 0.6260(2) 0.64149(18) 0.0192(5) Uani d . . 1
C C16 0.3891(3) 0.7105(2) 0.85260(19) 0.0248(5) Uani d . . 1
H H16 0.4389 0.783 0.8137 0.03 Uiso calc U R 1
C C17 0.3935(3) 0.7539(2) 0.9705(2) 0.0294(6) Uani d . . 1
H H17 0.4455 0.8553 1.0101 0.035 Uiso calc U R 1

loop_
_atom_site_aniso_label
_atom_site_aniso_U_11
_atom_site_aniso_U_22
_atom_site_aniso_U_33
_atom_site_aniso_U_12
_atom_site_aniso_U_13
_atom_site_aniso_U_23
O1 0.0228(9) 0.0328(9) 0.0336(9) 0.0110(7) 0.0094(7) 0.0163(7)
C1 0.0242(13) 0.0170(11) 0.0249(12) 0.0050(9) 0.0075(10) 0.0053(9)
N1 0.0269(11) 0.0216(9) 0.0260(10) 0.0101(8) 0.0063(8) 0.0103(8)
C10 0.0219(13) 0.0254(11) 0.0280(12) 0.0088(10) 0.0119(10) 0.0071(10)
O2 0.0189(9) 0.0293(8) 0.0332(9) 0.0120(7) 0.0121(7) 0.0150(7)
C2 0.0214(12) 0.0146(10) 0.0222(11) 0.0062(9) 0.0060(9) 0.0038(9)
N2 0.0305(12) 0.0204(9) 0.0282(10) 0.0103(8) 0.0112(9) 0.0086(8)
N3 0.0218(11) 0.0201(9) 0.0238(10) 0.0085(8) 0.0086(8) 0.0065(8)
C3 0.0266(13) 0.0145(10) 0.0241(11) 0.0082(9) 0.0098(10) 0.0051(9)
C18 0.0480(17) 0.0286(13) 0.0247(12) 0.0144(12) 0.0154(11) 0.0076(10)
C19 0.0458(17) 0.0258(12) 0.0308(13) 0.0051(11) 0.0171(12) 0.0128(11)
C20 0.0343(15) 0.0202(11) 0.0257(12) 0.0061(10) 0.0095(10) 0.0064(9)
N4 0.0218(10) 0.0175(9) 0.0213(9) 0.0082(8) 0.0100(8) 0.0072(7)
C4 0.0342(15) 0.0264(12) 0.0365(13) 0.0130(11) 0.0194(11) 0.0161(11)
C13 0.0264(14) 0.0232(11) 0.0305(12) 0.0130(10) 0.0126(10) 0.0107(10)
C12 0.0337(15) 0.0305(12) 0.0260(12) 0.0206(11) 0.0109(10) 0.0107(10)
C11 0.0222(13) 0.0344(13) 0.0286(12) 0.0171(10) 0.0085(10) 0.0071(10)
C5 0.0362(16) 0.0304(13) 0.0327(13) 0.0152(11) 0.0045(11) 0.0132(11)
C15 0.0164(12) 0.0213(11) 0.0245(11) 0.0107(9) 0.0075(9) 0.0093(9)
C14 0.0197(12) 0.0180(11) 0.0269(12) 0.0070(9) 0.0107(9) 0.0093(9)
C6 0.0194(12) 0.0144(10) 0.0218(11) 0.0064(9) 0.0078(9) 0.0040(9)
C9 0.0225(13) 0.0184(11) 0.0209(11) 0.0091(9) 0.0067(9) 0.0027(9)
C7 0.0188(13) 0.0170(10) 0.0229(11) 0.0073(9) 0.0065(9) 0.0036(9)
C8 0.0187(12) 0.0193(10) 0.0224(11) 0.0093(9) 0.0083(9) 0.0043(9)
C16 0.0261(13) 0.0217(11) 0.0297(12) 0.0089(10) 0.0102(10) 0.0125(10)
C17 0.0376(15) 0.0196(11) 0.0301(13) 0.0107(10) 0.0097(11) 0.0029(10)

loop_
_atom_type_symbol
_atom_type_description
_atom_type_scat_dispersion_real
_atom_type_scat_dispersion_imag
_atom_type_scat_source
C C 0.0033 0.0016 'International Tables Vol C Tables 4.2.6.8 and 6.1.1.4'
H H 0.0000 0.0000 'International Tables Vol C Tables 4.2.6.8 and 6.1.1.4'
N N 0.0061 0.0033 'International Tables Vol C Tables 4.2.6.8 and 6.1.1.4'
O O 0.0106 0.0060 'International Tables Vol C Tables 4.2.6.8 and 6.1.1.4'

loop_
_geom_angle_atom_site_label_1
_geom_angle_atom_site_label_2
_geom_angle_atom_site_label_3
_geom_angle
C1 O1 H1 109.5
O1 C1 N1 118.2(3)
O1 C1 C2 133.1(2)
N1 C1 C2 108.7(2)
C1 N1 N2 111.1(2)
C1 N1 C5 128.7(2)
N2 N1 C5 119.9(2)
C11 C10 C9 120.9(2)
C11 C10 H10 119.6
C9 C10 H10 119.6
C1 C2 C3 103.0(2)
C1 C2 C6 132.0(2)
C3 C2 C6 125.0(2)
C3 N2 N1 105.7(2)
C6 N3 C9 120.3(2)
N2 C3 C2 111.5(3)
N2 C3 C4 118.5(2)
C2 C3 C4 130.0(2)
C17 C18 C19 119.7(3)
C17 C18 H18 120.2
C19 C18 H18 120.2
C20 C19 C18 120.4(2)
C20 C19 H19 119.8
C18 C19 H19 119.8
C19 C20 C15 120.4(3)
C19 C20 H20 119.8
C15 C20 H20 119.8
C7 N4 C8 122.1(2)
C7 N4 C14 118.3(2)
C8 N4 C14 119.5(2)
C3 C4 H4A 109.5
C3 C4 H4B 109.5
H4A C4 H4B 109.5
C3 C4 H4C 109.5
H4A C4 H4C 109.5
H4B C4 H4C 109.5
C12 C13 C8 119.5(2)
C12 C13 H13 120.3
C8 C13 H13 120.3
C13 C12 C11 120.8(2)
C13 C12 H12 119.6
C11 C12 H12 119.6
C10 C11 C12 119.8(3)
C10 C11 H11 120.1
C12 C11 H11 120.1
N1 C5 H5A 109.5
N1 C5 H5B 109.5
H5A C5 H5B 109.5
N1 C5 H5C 109.5
H5A C5 H5C 109.5
H5B C5 H5C 109.5
C20 C15 C16 118.8(3)
C20 C15 C14 117.7(2)
C16 C15 C14 123.4(2)
N4 C14 C15 114.7(2)
N4 C14 H14A 108.6
C15 C14 H14A 108.6
N4 C14 H14B 108.6
C15 C14 H14B 108.6
H14A C14 H14B 107.6
N3 C6 C2 117.7(2)
N3 C6 C7 121.2(2)
C2 C6 C7 121.1(3)
N3 C9 C8 122.0(3)
N3 C9 C10 119.0(2)
C8 C9 C10 119.0(2)
O2 C7 N4 120.3(2)
O2 C7 C6 123.0(2)
N4 C7 C6 116.7(3)
C9 C8 N4 117.3(2)
C9 C8 C13 120.1(3)
N4 C8 C13 122.6(2)
C17 C16 C15 120.6(2)
C17 C16 H16 119.7
C15 C16 H16 119.7
C18 C17 C16 120.1(3)
C18 C17 H17 119.9
C16 C17 H17 119.9

loop_
_geom_bond_atom_site_label_1
_geom_bond_atom_site_label_2
_geom_bond_distance
O1 C1 1.323(4)
O1 H1 0.88(3)
C1 N1 1.332(4)
C1 C2 1.400(5)
N1 N2 1.370(4)
N1 C5 1.453(4)
C10 C11 1.376(4)
C10 C9 1.397(5)
C10 H10 0.93
O2 C7 1.249(4)
C2 C3 1.424(4)
C2 C6 1.460(4)
N2 C3 1.328(4)
N3 C6 1.303(4)
N3 C9 1.385(4)
C3 C4 1.485(5)
C18 C17 1.368(4)
C18 C19 1.385(5)
C18 H18 0.93
C19 C20 1.375(5)
C19 H19 0.93
C20 C15 1.383(4)
C20 H20 0.93
N4 C7 1.366(4)
N4 C8 1.401(5)
N4 C14 1.461(4)
C4 H4A 0.96
C4 H4B 0.96
C4 H4C 0.96
C13 C12 1.377(5)
C13 C8 1.405(4)
C13 H13 0.93
C12 C11 1.380(4)
C12 H12 0.93
C11 H11 0.93
C5 H5A 0.96
C5 H5B 0.96
C5 H5C 0.96
C15 C16 1.388(5)
C15 C14 1.502(5)
C14 H14A 0.97
C14 H14B 0.97
C6 C7 1.473(4)
C9 C8 1.389(4)
C16 C17 1.386(4)
C16 H16 0.93
C17 H17 0.93

loop_
_geom_torsion_atom_site_label_1
_geom_torsion_atom_site_label_2
_geom_torsion_atom_site_label_3
_geom_torsion_atom_site_label_4
_geom_torsion
O1 C1 N1 N2 179.32(17)
C2 C1 N1 N2 -0.3(2)
O1 C1 N1 C5 -6.7(3)
C2 C1 N1 C5 173.8(2)
O1 C1 C2 C3 -179.0(2)
N1 C1 C2 C3 0.5(2)
O1 C1 C2 C6 0.5(4)
N1 C1 C2 C6 -180.0(2)
C1 N1 N2 C3 -0.1(2)
C5 N1 N2 C3 -174.76(18)
N1 N2 C3 C2 0.5(2)
N1 N2 C3 C4 179.02(18)
C1 C2 C3 N2 -0.6(2)
C6 C2 C3 N2 179.83(18)
C1 C2 C3 C4 -178.9(2)
C6 C2 C3 C4 1.5(3)
C17 C18 C19 C20 -1.0(4)
C18 C19 C20 C15 -0.3(4)
C8 C13 C12 C11 0.0(3)
C9 C10 C11 C12 0.0(3)
C13 C12 C11 C10 -0.1(3)
C19 C20 C15 C16 1.6(3)
C19 C20 C15 C14 -174.8(2)
C7 N4 C14 C15 -107.3(3)
C8 N4 C14 C15 74.6(3)
C20 C15 C14 N4 -162.3(2)
C16 C15 C14 N4 21.4(3)
C9 N3 C6 C2 -176.92(17)
C9 N3 C6 C7 1.0(3)
C1 C2 C6 N3 -176.4(2)
C3 C2 C6 N3 3.0(3)
C1 C2 C6 C7 5.6(3)
C3 C2 C6 C7 -174.95(19)
C6 N3 C9 C8 3.1(3)
C6 N3 C9 C10 -179.18(19)
C11 C10 C9 N3 -177.60(19)
C11 C10 C9 C8 0.2(3)
C8 N4 C7 O2 -174.97(18)
C14 N4 C7 O2 7.0(3)
C8 N4 C7 C6 6.2(3)
C14 N4 C7 C6 -171.89(17)
N3 C6 C7 O2 175.63(19)
C2 C6 C7 O2 -6.5(3)
N3 C6 C7 N4 -5.5(3)
C2 C6 C7 N4 172.31(18)
N3 C9 C8 N4 -2.5(3)
C10 C9 C8 N4 179.81(18)
N3 C9 C8 C13 177.41(19)
C10 C9 C8 C13 -0.3(3)
C7 N4 C8 C9 -2.4(3)
C14 N4 C8 C9 175.63(17)
C7 N4 C8 C13 177.69(19)
C14 N4 C8 C13 -4.3(3)
C12 C13 C8 C9 0.2(3)
C12 C13 C8 N4 -179.90(19)
C20 C15 C16 C17 -1.7(3)
C14 C15 C16 C17 174.6(2)
C19 C18 C17 C16 1.0(4)
C15 C16 C17 C18 0.4(3)
